data_1566765
loop_
_publ_author_name
'Evans, Matthew J.'
'Anker, Mathew D.'
'McMullin, Claire L.'
'Neale, Samuel E.'
'Rajabi, Nasir A.'
'Coles, Martyn P.'

_publ_section_title
;
 Carbon--chalcogen bond formation initiated by [Al(NONDipp)(E)]&#x2212;
 anions containing Al--E{16} (E{16} = S, Se) multiple bonds
;
_journal_name_full 'Chemical Science'
_journal_paper_doi 10.1039/D2SC01064J
_journal_year 2022
_chemical_formula_moiety 'C41 H56 Al K N2 O2 S Si2, C4 H10 O'
_chemical_formula_sum 'C45 H66 Al K N2 O3 S Si2'
_chemical_formula_weight 837.31
_space_group_IT_number 14
_space_group_name_Hall '-P 2ybc'
_space_group_name_H-M_alt 'P 1 21/c 1'
_symmetry_cell_setting monoclinic
_symmetry_Int_Tables_number 14
_symmetry_space_group_name_Hall '-P 2ybc'
_symmetry_space_group_name_H-M 'P 1 21/c 1'
_atom_sites_solution_hydrogens geom
_audit_conform_dict_location ftp://ftp.iucr.org/pub/cif_core.dic
_audit_conform_dict_name cif_core.dic
_audit_conform_dict_version 2.4.3
_audit_creation_date 2021-06-08T13:40:58-00:00
_audit_creation_method 'WinGX routine CIF_UPDATE'
_audit_update_record
;
2021-07-17 deposited with the CCDC.	2022-03-31 downloaded from the CCDC.
;
_cell_angle_alpha 90
_cell_angle_beta 90.4615(10)
_cell_angle_gamma 90
_cell_formula_units_Z 4
_cell_length_a 15.45971(16)
_cell_length_b 12.38750(13)
_cell_length_c 24.7548(3)
_cell_measurement_reflns_used 17303
_cell_measurement_temperature 122(2)
_cell_measurement_theta_max 73.417
_cell_measurement_theta_min 4.568
_cell_measurement_wavelength 1.54184
_cell_volume 4740.57(9)
_computing_cell_refinement 'CrysAlisPro 1.171.40.53 (Rigaku OD, 2019)'
_computing_data_collection 'CrysAlisPro 1.171.40.53 (Rigaku OD, 2019)'
_computing_data_reduction 'CrysAlisPro 1.171.40.53 (Rigaku OD, 2019)'
_computing_molecular_graphics 'Ortep for Windows (Farrugia, 2012)'
_computing_publication_material 'WinGX publication routines (Farrugia, 2012)'
_computing_structure_refinement 'SHELXL-2014/6 (Sheldrick, 2014)'
_diffrn_ambient_temperature 122(2)
_diffrn_detector 'CCD plate'
_diffrn_detector_area_resol_mean 8.0856
_diffrn_measured_fraction_theta_full 0.9812
_diffrn_measured_fraction_theta_max 0.9913
_diffrn_measurement_device 'four-circle diffractometer'
_diffrn_measurement_device_type 'SuperNova, Dual, Cu at home/near, EosS2'
_diffrn_measurement_method '\w scans'
_diffrn_orient_matrix_type 'CrysAlisPro convention (1999,Acta A55,543-557)'
_diffrn_orient_matrix_UB_11 -0.0233181
_diffrn_orient_matrix_UB_12 0.0859817
_diffrn_orient_matrix_UB_13 0.0424462
_diffrn_orient_matrix_UB_21 0.052346
_diffrn_orient_matrix_UB_22 -0.0623758
_diffrn_orient_matrix_UB_23 0.0430428
_diffrn_orient_matrix_UB_31 0.0815026
_diffrn_orient_matrix_UB_32 0.0646363
_diffrn_orient_matrix_UB_33 -0.0148909
_diffrn_radiation_monochromator mirror
_diffrn_radiation_probe x-ray
_diffrn_radiation_type 'Cu K\a'
_diffrn_radiation_wavelength 1.54184
_diffrn_reflns_av_R_equivalents 0.0258
_diffrn_reflns_av_unetI/netI 0.0409
_diffrn_reflns_Laue_measured_fraction_full 1
_diffrn_reflns_Laue_measured_fraction_max 0.992
_diffrn_reflns_limit_h_max 19
_diffrn_reflns_limit_h_min -17
_diffrn_reflns_limit_k_max 15
_diffrn_reflns_limit_k_min -13
_diffrn_reflns_limit_l_max 30
_diffrn_reflns_limit_l_min -30
_diffrn_reflns_number 36321
_diffrn_reflns_point_group_measured_fraction_full 1
_diffrn_reflns_point_group_measured_fraction_max 0.992
_diffrn_reflns_theta_full 74.0807
_diffrn_reflns_theta_max 73.5249
_diffrn_reflns_theta_min 3.568
_diffrn_source 'micro-focus sealed X-ray tube'
_exptl_absorpt_coefficient_mu 2.351
_exptl_absorpt_correction_T_max 1
_exptl_absorpt_correction_T_min 0.676
_exptl_absorpt_correction_type gaussian
_exptl_absorpt_process_details
;
        CrysAlisPro 1.171.40.53 (Rigaku Oxford Diffraction, 2019)
Numerical absorption correction based on gaussian integration over
                        a multifaceted crystal model
        Empirical absorption correction using spherical harmonics,
 implemented in SCALE3 ABSPACK scaling algorithm.
;
_exptl_crystal_colour colourless
_exptl_crystal_density_diffrn 1.173
_exptl_crystal_density_method 'not measured'
_exptl_crystal_description plate
_exptl_crystal_F_000 1800
_exptl_crystal_size_max 0.18
_exptl_crystal_size_mid 0.126
_exptl_crystal_size_min 0.046
_refine_diff_density_max 0.33
_refine_diff_density_min -0.343
_refine_diff_density_rms 0.04
_refine_ls_extinction_method none
_refine_ls_goodness_of_fit_ref 1.027
_refine_ls_hydrogen_treatment constr
_refine_ls_matrix_type full
_refine_ls_number_constraints 0
_refine_ls_number_parameters 510
_refine_ls_number_reflns 9498
_refine_ls_number_restraints 0
_refine_ls_restrained_S_all 1.027
_refine_ls_R_factor_all 0.0356
_refine_ls_R_factor_gt 0.0312
_refine_ls_shift/su_max 0.001
_refine_ls_shift/su_mean 0
_refine_ls_structure_factor_coef Fsqd
_refine_ls_weighting_details 'w=1/[\s^2^(Fo^2^)+(0.0399P)^2^+1.5394P] where P=(Fo^2^+2Fc^2^)/3'
_refine_ls_weighting_scheme calc
_refine_ls_wR_factor_gt 0.0779
_refine_ls_wR_factor_ref 0.081
_reflns_number_gt 8559
_reflns_number_total 9498
_reflns_threshold_expression 'I > 2\s(I)'
_cod_data_source_file d2sc01064j2.cif
_cod_data_source_block K[3-S]
_cod_database_code 1566765

loop_
_symmetry_equiv_pos_as_xyz
'x, y, z'
'-x, y+1/2, -z+1/2'
'-x, -y, -z'
'x, -y-1/2, z-1/2'

loop_
_atom_site_label
_atom_site_type_symbol
_atom_site_fract_x
_atom_site_fract_y
_atom_site_fract_z
_atom_site_U_iso_or_equiv
_atom_site_adp_type
_atom_site_occupancy
_atom_site_calc_flag
_atom_site_disorder_assembly
_atom_site_disorder_group
K K 0.13055(2) 0.40930(3) 0.26900(2) 0.03494(8) Uani 1 d . .
S S 0.11217(2) 0.59138(2) 0.18360(2) 0.02027(7) Uani 1 d . .
Si1 Si 0.42738(2) 0.68783(3) 0.20068(2) 0.01782(8) Uani 1 d . .
Si2 Si 0.37832(2) 0.71403(3) 0.08382(2) 0.02161(8) Uani 1 d . .
Al Al 0.23399(2) 0.69446(3) 0.17365(2) 0.01663(8) Uani 1 d . .
O1 O 0.44409(6) 0.69292(8) 0.13525(4) 0.02356(19) Uani 1 d . .
O2 O 0.16143(5) 0.79034(7) 0.20170(4) 0.01958(17) Uani 1 d . .
O3 O 0.30216(7) 0.38468(10) -0.09535(5) 0.0361(2) Uani 1 d . .
N1 N 0.32566(6) 0.63379(8) 0.21092(4) 0.0184(2) Uani 1 d . .
N2 N 0.27814(7) 0.74767(9) 0.10983(4) 0.0193(2) Uani 1 d . .
C1 C 0.31943(7) 0.53741(10) 0.24214(5) 0.0191(2) Uani 1 d . .
C2 C 0.31302(8) 0.54244(11) 0.29915(6) 0.0232(3) Uani 1 d . .
C3 C 0.31414(9) 0.44676(12) 0.32921(6) 0.0283(3) Uani 1 d . .
H3 H 0.3116 0.4507 0.3675 0.034 Uiso 1 calc . .
C4 C 0.31889(9) 0.34644(12) 0.30474(7) 0.0303(3) Uani 1 d . .
H4 H 0.3201 0.2824 0.3258 0.036 Uiso 1 calc . .
C5 C 0.32184(9) 0.34131(11) 0.24884(6) 0.0281(3) Uani 1 d . .
H5 H 0.3237 0.2727 0.2317 0.034 Uiso 1 calc . .
C6 C 0.32219(8) 0.43455(11) 0.21706(6) 0.0226(3) Uani 1 d . .
C7 C 0.30350(10) 0.64957(12) 0.32864(6) 0.0290(3) Uani 1 d . .
H7 H 0.3016 0.7081 0.3008 0.035 Uiso 1 calc . .
C8 C 0.21864(11) 0.65371(14) 0.35993(7) 0.0392(4) Uani 1 d . .
H8A H 0.1703 0.6371 0.3355 0.059 Uiso 1 calc . .
H8B H 0.2108 0.7261 0.3751 0.059 Uiso 1 calc . .
H8C H 0.2204 0.6006 0.3893 0.059 Uiso 1 calc . .
C9 C 0.37937(11) 0.67300(16) 0.36664(8) 0.0449(4) Uani 1 d . .
H9A H 0.3825 0.617 0.3946 0.067 Uiso 1 calc . .
H9B H 0.3711 0.7436 0.3837 0.067 Uiso 1 calc . .
H9C H 0.4333 0.6734 0.3461 0.067 Uiso 1 calc . .
C10 C 0.32723(9) 0.42279(11) 0.15605(6) 0.0265(3) Uani 1 d . .
H10 H 0.3281 0.4971 0.1403 0.032 Uiso 1 calc . .
C11 C 0.24768(10) 0.36450(13) 0.13299(7) 0.0363(3) Uani 1 d . .
H11A H 0.2452 0.291 0.1476 0.055 Uiso 1 calc . .
H11B H 0.2517 0.3614 0.0935 0.055 Uiso 1 calc . .
H11C H 0.1952 0.4038 0.1431 0.055 Uiso 1 calc . .
C12 C 0.41058(10) 0.36575(13) 0.13878(7) 0.0339(3) Uani 1 d . .
H12A H 0.4607 0.4076 0.1512 0.051 Uiso 1 calc . .
H12B H 0.4116 0.3597 0.0993 0.051 Uiso 1 calc . .
H12C H 0.4127 0.2935 0.1548 0.051 Uiso 1 calc . .
C13 C 0.43537(9) 0.82697(11) 0.22868(6) 0.0255(3) Uani 1 d . .
H13A H 0.4865 0.8629 0.214 0.038 Uiso 1 calc . .
H13B H 0.4404 0.8234 0.2681 0.038 Uiso 1 calc . .
H13C H 0.3834 0.8679 0.2187 0.038 Uiso 1 calc . .
C14 C 0.51402(8) 0.60362(11) 0.23169(6) 0.0248(3) Uani 1 d . .
H14A H 0.5103 0.53 0.2174 0.037 Uiso 1 calc . .
H14B H 0.5068 0.6021 0.271 0.037 Uiso 1 calc . .
H14C H 0.5706 0.6344 0.223 0.037 Uiso 1 calc . .
C15 C 0.42469(10) 0.82250(13) 0.04053(7) 0.0353(3) Uani 1 d . .
H15A H 0.4479 0.8802 0.0635 0.053 Uiso 1 calc . .
H15B H 0.3793 0.8518 0.0169 0.053 Uiso 1 calc . .
H15C H 0.4712 0.7924 0.0185 0.053 Uiso 1 calc . .
C16 C 0.38005(10) 0.58886(13) 0.04142(6) 0.0336(3) Uani 1 d . .
H16A H 0.4369 0.5544 0.0446 0.05 Uiso 1 calc . .
H16B H 0.3687 0.6079 0.0036 0.05 Uiso 1 calc . .
H16C H 0.3354 0.5388 0.0539 0.05 Uiso 1 calc . .
C17 C 0.22550(8) 0.82269(11) 0.07940(5) 0.0209(2) Uani 1 d . .
C18 C 0.23650(8) 0.93542(11) 0.08694(5) 0.0233(3) Uani 1 d . .
C19 C 0.18376(9) 1.00687(12) 0.05801(6) 0.0285(3) Uani 1 d . .
H19 H 0.1904 1.0824 0.0634 0.034 Uiso 1 calc . .
C20 C 0.12200(10) 0.96976(14) 0.02171(6) 0.0332(3) Uani 1 d . .
H20 H 0.0864 1.0194 0.0025 0.04 Uiso 1 calc . .
C21 C 0.11252(9) 0.86013(14) 0.01358(6) 0.0318(3) Uani 1 d . .
H21 H 0.0706 0.8351 -0.0118 0.038 Uiso 1 calc . .
C22 C 0.16310(9) 0.78501(12) 0.04172(5) 0.0256(3) Uani 1 d . .
C23 C 0.30393(9) 0.98123(11) 0.12571(6) 0.0254(3) Uani 1 d . .
H23 H 0.3444 0.9213 0.1356 0.031 Uiso 1 calc . .
C24 C 0.26277(9) 1.02216(12) 0.17800(6) 0.0292(3) Uani 1 d . .
H24A H 0.2238 1.0824 0.1697 0.044 Uiso 1 calc . .
H24B H 0.3083 1.0467 0.2029 0.044 Uiso 1 calc . .
H24C H 0.23 0.9636 0.1948 0.044 Uiso 1 calc . .
C25 C 0.35773(10) 1.07168(12) 0.10021(7) 0.0355(3) Uani 1 d . .
H25A H 0.3796 1.0476 0.0652 0.053 Uiso 1 calc . .
H25B H 0.4065 1.0895 0.1241 0.053 Uiso 1 calc . .
H25C H 0.3214 1.1358 0.0951 0.053 Uiso 1 calc . .
C26 C 0.15045(10) 0.66545(13) 0.02963(6) 0.0291(3) Uani 1 d . .
H26 H 0.187 0.6235 0.0557 0.035 Uiso 1 calc . .
C27 C 0.05664(11) 0.62882(16) 0.03633(7) 0.0406(4) Uani 1 d . .
H27A H 0.0375 0.645 0.0731 0.061 Uiso 1 calc . .
H27B H 0.0526 0.5509 0.0299 0.061 Uiso 1 calc . .
H27C H 0.0197 0.6671 0.0103 0.061 Uiso 1 calc . .
C28 C 0.18073(12) 0.63836(15) -0.02774(6) 0.0399(4) Uani 1 d . .
H28A H 0.1414 0.6716 -0.0542 0.06 Uiso 1 calc . .
H28B H 0.1807 0.5599 -0.0327 0.06 Uiso 1 calc . .
H28C H 0.2394 0.6663 -0.0329 0.06 Uiso 1 calc . .
C29 C 0.08397(8) 0.73202(10) 0.20571(5) 0.0197(2) Uani 1 d . .
C30 C 0.01390(8) 0.77690(10) 0.16776(5) 0.0204(2) Uani 1 d . .
C31 C -0.06164(8) 0.71802(11) 0.15681(6) 0.0244(3) Uani 1 d . .
H31 H -0.0687 0.6483 0.1721 0.029 Uiso 1 calc . .
C32 C -0.12634(9) 0.76055(12) 0.12374(6) 0.0276(3) Uani 1 d . .
H32 H -0.177 0.7196 0.1162 0.033 Uiso 1 calc . .
C33 C -0.11670(9) 0.86323(13) 0.10181(6) 0.0288(3) Uani 1 d . .
H33 H -0.1609 0.8928 0.0794 0.035 Uiso 1 calc . .
C34 C -0.04223(9) 0.92233(12) 0.11280(6) 0.0278(3) Uani 1 d . .
H34 H -0.0356 0.9924 0.0978 0.033 Uiso 1 calc . .
C35 C 0.02299(8) 0.87934(11) 0.14571(5) 0.0233(3) Uani 1 d . .
H35 H 0.0737 0.9203 0.153 0.028 Uiso 1 calc . .
C36 C 0.04820(8) 0.73952(11) 0.26300(5) 0.0214(2) Uani 1 d . .
C37 C 0.06419(9) 0.83426(11) 0.29199(6) 0.0256(3) Uani 1 d . .
H37 H 0.0999 0.8886 0.2769 0.031 Uiso 1 calc . .
C38 C 0.02834(10) 0.84987(13) 0.34283(6) 0.0309(3) Uani 1 d . .
H38 H 0.0394 0.9149 0.3621 0.037 Uiso 1 calc . .
C39 C -0.02353(10) 0.77051(14) 0.36545(6) 0.0331(3) Uani 1 d . .
H39 H -0.0477 0.7809 0.4002 0.04 Uiso 1 calc . .
C40 C -0.03981(9) 0.67612(14) 0.33705(6) 0.0322(3) Uani 1 d . .
H40 H -0.075 0.6216 0.3525 0.039 Uiso 1 calc . .
C41 C -0.00474(8) 0.66090(12) 0.28584(6) 0.0260(3) Uani 1 d . .
H41 H -0.017 0.5965 0.2664 0.031 Uiso 1 calc . .
C42 C 0.36089(11) 0.34535(15) -0.05566(7) 0.0389(4) Uani 1 d . .
H42A H 0.3727 0.4022 -0.0285 0.047 Uiso 1 calc . .
H42B H 0.4163 0.3255 -0.0728 0.047 Uiso 1 calc . .
C43 C 0.32252(14) 0.24879(19) -0.02885(9) 0.0555(5) Uani 1 d . .
H43A H 0.2668 0.2684 -0.013 0.083 Uiso 1 calc . .
H43B H 0.3618 0.2232 -0.0003 0.083 Uiso 1 calc . .
H43C H 0.3138 0.1914 -0.0556 0.083 Uiso 1 calc . .
C44 C 0.33161(11) 0.47943(14) -0.12083(7) 0.0393(4) Uani 1 d . .
H44A H 0.3886 0.4662 -0.1375 0.047 Uiso 1 calc . .
H44B H 0.3382 0.538 -0.0939 0.047 Uiso 1 calc . .
C45 C 0.26706(15) 0.51176(17) -0.16337(8) 0.0525(5) Uani 1 d . .
H45A H 0.2626 0.4546 -0.1906 0.079 Uiso 1 calc . .
H45B H 0.2859 0.5789 -0.1806 0.079 Uiso 1 calc . .
H45C H 0.2105 0.5229 -0.1467 0.079 Uiso 1 calc . .

loop_
_atom_site_aniso_label
_atom_site_aniso_U_11
_atom_site_aniso_U_22
_atom_site_aniso_U_33
_atom_site_aniso_U_23
_atom_site_aniso_U_13
_atom_site_aniso_U_12
K 0.02217(14) 0.03980(18) 0.04288(18) 0.01830(14) 0.00144(12) -0.00010(12)
S 0.01722(14) 0.01439(14) 0.02916(15) -0.00137(11) -0.00160(11) -0.00078(10)
Si1 0.01434(15) 0.01418(15) 0.02490(16) -0.00059(12) -0.00258(12) 0.00019(11)
Si2 0.02152(16) 0.02125(17) 0.02208(16) -0.00022(13) 0.00146(13) 0.00166(13)
Al 0.01498(16) 0.01420(16) 0.02067(17) -0.00044(13) -0.00195(13) 0.00031(12)
O1 0.0180(4) 0.0264(5) 0.0263(4) 0.0007(4) 0.0011(3) 0.0008(4)
O2 0.0158(4) 0.0155(4) 0.0275(4) -0.0018(3) -0.0020(3) -0.0004(3)
O3 0.0298(5) 0.0353(6) 0.0430(6) 0.0012(5) -0.0072(5) -0.0051(4)
N1 0.0161(5) 0.0152(5) 0.0237(5) 0.0007(4) -0.0022(4) 0.0002(4)
N2 0.0193(5) 0.0176(5) 0.0209(5) 0.0002(4) -0.0023(4) 0.0005(4)
C1 0.0130(5) 0.0176(6) 0.0268(6) 0.0020(5) -0.0024(4) 0.0010(4)
C2 0.0190(6) 0.0225(6) 0.0282(6) 0.0020(5) -0.0014(5) -0.0004(5)
C3 0.0239(6) 0.0315(7) 0.0296(7) 0.0088(6) -0.0001(5) 0.0012(5)
C4 0.0229(6) 0.0249(7) 0.0432(8) 0.0139(6) 0.0021(6) 0.0030(5)
C5 0.0224(6) 0.0173(6) 0.0445(8) 0.0027(6) 0.0012(6) 0.0020(5)
C6 0.0171(6) 0.0173(6) 0.0333(7) 0.0005(5) -0.0006(5) 0.0007(5)
C7 0.0355(8) 0.0270(7) 0.0244(6) -0.0020(5) -0.0012(6) -0.0006(6)
C8 0.0344(8) 0.0396(9) 0.0437(9) -0.0078(7) -0.0022(7) 0.0088(7)
C9 0.0365(8) 0.0501(10) 0.0480(9) -0.0173(8) -0.0056(7) -0.0036(8)
C10 0.0291(7) 0.0183(6) 0.0319(7) -0.0054(5) -0.0019(5) 0.0004(5)
C11 0.0306(7) 0.0311(8) 0.0471(9) -0.0136(7) -0.0079(6) 0.0038(6)
C12 0.0283(7) 0.0334(8) 0.0400(8) -0.0116(6) 0.0018(6) -0.0001(6)
C13 0.0244(6) 0.0174(6) 0.0347(7) -0.0032(5) -0.0061(5) -0.0011(5)
C14 0.0180(6) 0.0209(6) 0.0355(7) 0.0013(5) -0.0037(5) 0.0014(5)
C15 0.0336(8) 0.0355(8) 0.0370(8) 0.0106(6) 0.0116(6) 0.0055(6)
C16 0.0361(8) 0.0337(8) 0.0311(7) -0.0097(6) 0.0000(6) 0.0056(6)
C17 0.0195(6) 0.0225(6) 0.0207(6) 0.0028(5) -0.0009(5) 0.0001(5)
C18 0.0203(6) 0.0233(6) 0.0263(6) 0.0043(5) -0.0007(5) 0.0012(5)
C19 0.0280(7) 0.0256(7) 0.0318(7) 0.0078(6) -0.0006(5) 0.0031(5)
C20 0.0291(7) 0.0407(8) 0.0299(7) 0.0123(6) -0.0046(6) 0.0078(6)
C21 0.0262(7) 0.0441(9) 0.0249(6) 0.0030(6) -0.0078(5) 0.0001(6)
C22 0.0253(6) 0.0313(7) 0.0203(6) 0.0009(5) -0.0018(5) -0.0020(5)
C23 0.0224(6) 0.0175(6) 0.0362(7) 0.0019(5) -0.0042(5) -0.0011(5)
C24 0.0290(7) 0.0220(7) 0.0364(7) -0.0029(6) -0.0070(6) -0.0008(5)
C25 0.0300(7) 0.0232(7) 0.0533(9) 0.0039(7) -0.0003(7) -0.0052(6)
C26 0.0309(7) 0.0341(8) 0.0222(6) -0.0046(5) -0.0054(5) -0.0051(6)
C27 0.0364(8) 0.0493(10) 0.0359(8) -0.0077(7) -0.0045(6) -0.0148(7)
C28 0.0446(9) 0.0463(10) 0.0287(7) -0.0084(7) -0.0012(7) -0.0037(7)
C29 0.0174(6) 0.0149(5) 0.0269(6) -0.0012(5) -0.0019(5) 0.0002(4)
C30 0.0177(6) 0.0201(6) 0.0233(6) -0.0027(5) -0.0011(5) 0.0032(5)
C31 0.0210(6) 0.0224(6) 0.0299(6) -0.0023(5) -0.0028(5) 0.0005(5)
C32 0.0198(6) 0.0317(7) 0.0313(7) -0.0039(6) -0.0054(5) -0.0007(5)
C33 0.0227(6) 0.0361(8) 0.0275(7) 0.0012(6) -0.0055(5) 0.0051(6)
C34 0.0249(6) 0.0280(7) 0.0304(7) 0.0055(6) -0.0012(5) 0.0031(5)
C35 0.0198(6) 0.0231(6) 0.0269(6) 0.0004(5) -0.0009(5) 0.0005(5)
C36 0.0157(5) 0.0220(6) 0.0263(6) 0.0008(5) -0.0034(5) 0.0048(5)
C37 0.0256(6) 0.0232(6) 0.0280(6) -0.0006(5) -0.0037(5) 0.0035(5)
C38 0.0315(7) 0.0322(8) 0.0289(7) -0.0051(6) -0.0060(6) 0.0077(6)
C39 0.0261(7) 0.0453(9) 0.0280(7) 0.0001(6) 0.0012(5) 0.0093(6)
C40 0.0216(6) 0.0408(8) 0.0344(7) 0.0053(6) 0.0022(5) 0.0012(6)
C41 0.0195(6) 0.0268(7) 0.0316(7) 0.0000(5) -0.0008(5) 0.0001(5)
C42 0.0322(8) 0.0442(9) 0.0401(8) -0.0085(7) -0.0085(6) 0.0003(7)
C43 0.0567(12) 0.0582(12) 0.0512(11) 0.0108(9) -0.0160(9) -0.0018(10)
C44 0.0417(9) 0.0367(9) 0.0396(8) -0.0060(7) 0.0107(7) -0.0071(7)
C45 0.0682(13) 0.0453(11) 0.0440(10) 0.0089(8) 0.0058(9) 0.0040(9)

loop_
_atom_type_symbol
_atom_type_description
_atom_type_scat_dispersion_real
_atom_type_scat_dispersion_imag
_atom_type_scat_source
C C 0.0181 0.0091 'International Tables Vol C Tables 4.2.6.8 and 6.1.1.4'
H H 0 0 'International Tables Vol C Tables 4.2.6.8 and 6.1.1.4'
N N 0.0311 0.018 'International Tables Vol C Tables 4.2.6.8 and 6.1.1.4'
O O 0.0492 0.0322 'International Tables Vol C Tables 4.2.6.8 and 6.1.1.4'
Al Al 0.213 0.2455 'International Tables Vol C Tables 4.2.6.8 and 6.1.1.4'
Si Si 0.2541 0.3302 'International Tables Vol C Tables 4.2.6.8 and 6.1.1.4'
S S 0.3331 0.5567 'International Tables Vol C Tables 4.2.6.8 and 6.1.1.4'
K K 0.3868 1.0657 'International Tables Vol C Tables 4.2.6.8 and 6.1.1.4'

loop_
_exptl_crystal_face_index_h
_exptl_crystal_face_index_k
_exptl_crystal_face_index_l
_exptl_crystal_face_perp_dist
10 0 -5 0.0649
0 -8 -1 0.0919
-1 1 -16 0.0291
-9 -4 0 0.0908
2 0 16 0.0134
-10 0 0 0.0532
-6 0 13 0.0363
-1 3 15 0.0418
0 4 -14 0.0459
1 -3 -15 0.065
-2 -5 12 0.0645
5 -6 -7 0.1035
0 8 4 0.0782

loop_
_geom_angle_atom_site_label_1
_geom_angle_atom_site_label_2
_geom_angle_atom_site_label_3
_geom_angle
_geom_angle_site_symmetry_1
_geom_angle_site_symmetry_3
_geom_angle_publ_flag
S K C5 99.73(3) . . ?
S K C4 116.92(3) . . ?
C5 K C4 25.61(4) . . ?
S K C31 154.69(3) . 2_545 ?
C5 K C31 102.31(4) . 2_545 ?
C4 K C31 88.09(4) . 2_545 ?
S K C30 130.33(3) . 2_545 ?
C5 K C30 127.43(4) . 2_545 ?
C4 K C30 112.70(4) . 2_545 ?
C31 K C30 25.39(3) 2_545 2_545 ?
S K C35 117.90(3) . 2_545 ?
C5 K C35 141.34(4) . 2_545 ?
C4 K C35 118.40(4) . 2_545 ?
C31 K C35 44.17(3) 2_545 2_545 ?
C30 K C35 25.06(3) 2_545 2_545 ?
S K C3 106.58(3) . . ?
C5 K C3 44.07(4) . . ?
C4 K C3 25.08(4) . . ?
C31 K C3 97.90(4) 2_545 . ?
C30 K C3 117.61(3) 2_545 . ?
C35 K C3 111.39(4) 2_545 . ?
S K C32 166.29(3) . 2_545 ?
C5 K C32 90.16(4) . 2_545 ?
C4 K C32 69.60(4) . 2_545 ?
C31 K C32 25.02(3) 2_545 2_545 ?
C30 K C32 44.39(3) 2_545 2_545 ?
C35 K C32 51.26(4) 2_545 2_545 ?
C3 K C32 74.11(4) . 2_545 ?
S K C34 122.80(3) . 2_545 ?
C5 K C34 124.36(4) . 2_545 ?
C4 K C34 98.89(4) . 2_545 ?
C31 K C34 51.08(4) 2_545 2_545 ?
C30 K C34 44.07(3) 2_545 2_545 ?
C35 K C34 24.99(3) 2_545 2_545 ?
C3 K C34 87.21(4) . 2_545 ?
C32 K C34 43.61(4) 2_545 2_545 ?
S K C6 74.91(2) . . ?
C5 K C6 25.22(3) . . ?
C4 K C6 44.67(4) . . ?
C31 K C6 127.51(3) 2_545 . ?
C30 K C6 152.39(3) 2_545 . ?
C35 K C6 162.01(4) 2_545 . ?
C3 K C6 50.87(4) . . ?
C32 K C6 113.81(3) 2_545 . ?
C34 K C6 137.99(4) 2_545 . ?
S K C33 142.18(3) . 2_545 ?
C5 K C33 100.35(4) . 2_545 ?
C4 K C33 75.38(4) . 2_545 ?
C31 K C33 43.85(4) 2_545 2_545 ?
C30 K C33 51.43(3) 2_545 2_545 ?
C35 K C33 43.89(3) 2_545 2_545 ?
C3 K C33 68.68(4) . 2_545 ?
C32 K C33 24.75(4) 2_545 2_545 ?
C34 K C33 24.68(4) 2_545 2_545 ?
C6 K C33 118.17(4) . 2_545 ?
S K C2 82.31(3) . . ?
C5 K C2 50.96(4) . . ?
C4 K C2 43.96(4) . . ?
C31 K C2 121.53(3) 2_545 . ?
C30 K C2 137.37(3) 2_545 . ?
C35 K C2 122.45(4) 2_545 . ?
C3 K C2 24.49(3) . . ?
C32 K C2 96.90(4) 2_545 . ?
C34 K C2 97.73(4) 2_545 . ?
C6 K C2 43.31(3) . . ?
C33 K C2 85.95(3) 2_545 . ?
C29 S Al 72.97(4) . . ?
C29 S K 119.73(4) . . ?
Al S K 114.060(15) . . ?
O1 Si1 N1 108.03(5) . . ?
O1 Si1 C14 108.06(6) . . ?
N1 Si1 C14 112.04(6) . . ?
O1 Si1 C13 108.72(6) . . ?
N1 Si1 C13 111.19(6) . . ?
C14 Si1 C13 108.69(6) . . ?
O1 Si2 N2 107.43(5) . . ?
O1 Si2 C15 108.74(7) . . ?
N2 Si2 C15 112.89(6) . . ?
O1 Si2 C16 106.91(6) . . ?
N2 Si2 C16 115.10(6) . . ?
C15 Si2 C16 105.49(8) . . ?
O2 Al N1 124.14(5) . . ?
O2 Al N2 109.51(5) . . ?
N1 Al N2 106.59(5) . . ?
O2 Al S 78.96(3) . . ?
N1 Al S 110.37(4) . . ?
N2 Al S 126.92(4) . . ?
O2 Al C29 33.12(4) . . ?
N1 Al C29 128.88(5) . . ?
N2 Al C29 123.70(5) . . ?
S Al C29 45.90(3) . . ?
Si1 O1 Si2 131.93(6) . . ?
C29 O2 Al 103.01(7) . . ?
C44 O3 C42 112.87(13) . . ?
C1 N1 Si1 117.96(8) . . ?
C1 N1 Al 123.87(8) . . ?
Si1 N1 Al 117.69(6) . . ?
C17 N2 Si2 117.57(8) . . ?
C17 N2 Al 117.73(8) . . ?
Si2 N2 Al 124.70(6) . . ?
C2 C1 C6 118.57(12) . . ?
C2 C1 N1 120.58(11) . . ?
C6 C1 N1 120.83(11) . . ?
C2 C1 K 76.01(7) . . ?
C6 C1 K 72.22(7) . . ?
N1 C1 K 124.03(7) . . ?
C3 C2 C1 119.45(13) . . ?
C3 C2 C7 118.96(13) . . ?
C1 C2 C7 121.59(12) . . ?
C3 C2 K 73.02(8) . . ?
C1 C2 K 79.73(7) . . ?
C7 C2 K 116.87(8) . . ?
C4 C3 C2 121.87(13) . . ?
C4 C3 K 73.66(8) . . ?
C2 C3 K 82.48(8) . . ?
C4 C3 H3 119.1 . . ?
C2 C3 H3 119.1 . . ?
K C3 H3 115.1 . . ?
C3 C4 C5 118.69(13) . . ?
C3 C4 K 81.26(8) . . ?
C5 C4 K 76.56(8) . . ?
C3 C4 H4 120.7 . . ?
C5 C4 H4 120.7 . . ?
K C4 H4 112.1 . . ?
C4 C5 C6 121.63(13) . . ?
C4 C5 K 77.83(8) . . ?
C6 C5 K 82.81(8) . . ?
C4 C5 H5 119.2 . . ?
C6 C5 H5 119.2 . . ?
K C5 H5 110.2 . . ?
C5 C6 C1 119.71(13) . . ?
C5 C6 C10 118.73(12) . . ?
C1 C6 C10 121.55(12) . . ?
C5 C6 K 71.97(8) . . ?
C1 C6 K 83.26(7) . . ?
C10 C6 K 115.95(8) . . ?
C2 C7 C9 112.63(13) . . ?
C2 C7 C8 111.01(12) . . ?
C9 C7 C8 109.86(13) . . ?
C2 C7 H7 107.7 . . ?
C9 C7 H7 107.7 . . ?
C8 C7 H7 107.7 . . ?
C7 C8 H8A 109.5 . . ?
C7 C8 H8B 109.5 . . ?
H8A C8 H8B 109.5 . . ?
C7 C8 H8C 109.5 . . ?
H8A C8 H8C 109.5 . . ?
H8B C8 H8C 109.5 . . ?
C7 C9 H9A 109.5 . . ?
C7 C9 H9B 109.5 . . ?
H9A C9 H9B 109.5 . . ?
C7 C9 H9C 109.5 . . ?
H9A C9 H9C 109.5 . . ?
H9B C9 H9C 109.5 . . ?
C6 C10 C11 111.59(12) . . ?
C6 C10 C12 111.79(12) . . ?
C11 C10 C12 110.65(12) . . ?
C6 C10 H10 107.5 . . ?
C11 C10 H10 107.5 . . ?
C12 C10 H10 107.5 . . ?
C10 C11 H11A 109.5 . . ?
C10 C11 H11B 109.5 . . ?
H11A C11 H11B 109.5 . . ?
C10 C11 H11C 109.5 . . ?
H11A C11 H11C 109.5 . . ?
H11B C11 H11C 109.5 . . ?
C10 C12 H12A 109.5 . . ?
C10 C12 H12B 109.5 . . ?
H12A C12 H12B 109.5 . . ?
C10 C12 H12C 109.5 . . ?
H12A C12 H12C 109.5 . . ?
H12B C12 H12C 109.5 . . ?
Si1 C13 H13A 109.5 . . ?
Si1 C13 H13B 109.5 . . ?
H13A C13 H13B 109.5 . . ?
Si1 C13 H13C 109.5 . . ?
H13A C13 H13C 109.5 . . ?
H13B C13 H13C 109.5 . . ?
Si1 C14 H14A 109.5 . . ?
Si1 C14 H14B 109.5 . . ?
H14A C14 H14B 109.5 . . ?
Si1 C14 H14C 109.5 . . ?
H14A C14 H14C 109.5 . . ?
H14B C14 H14C 109.5 . . ?
Si2 C15 H15A 109.5 . . ?
Si2 C15 H15B 109.5 . . ?
H15A C15 H15B 109.5 . . ?
Si2 C15 H15C 109.5 . . ?
H15A C15 H15C 109.5 . . ?
H15B C15 H15C 109.5 . . ?
Si2 C16 H16A 109.5 . . ?
Si2 C16 H16B 109.5 . . ?
H16A C16 H16B 109.5 . . ?
Si2 C16 H16C 109.5 . . ?
H16A C16 H16C 109.5 . . ?
H16B C16 H16C 109.5 . . ?
C22 C17 C18 119.44(12) . . ?
C22 C17 N2 120.66(12) . . ?
C18 C17 N2 119.90(11) . . ?
C19 C18 C17 119.16(13) . . ?
C19 C18 C23 118.77(13) . . ?
C17 C18 C23 122.07(12) . . ?
C20 C19 C18 121.26(14) . . ?
C20 C19 H19 119.4 . . ?
C18 C19 H19 119.4 . . ?
C21 C20 C19 119.55(13) . . ?
C21 C20 H20 120.2 . . ?
C19 C20 H20 120.2 . . ?
C20 C21 C22 121.59(14) . . ?
C20 C21 H21 119.2 . . ?
C22 C21 H21 119.2 . . ?
C21 C22 C17 118.98(13) . . ?
C21 C22 C26 118.61(13) . . ?
C17 C22 C26 122.40(13) . . ?
C18 C23 C24 111.66(11) . . ?
C18 C23 C25 112.57(12) . . ?
C24 C23 C25 109.62(12) . . ?
C18 C23 H23 107.6 . . ?
C24 C23 H23 107.6 . . ?
C25 C23 H23 107.6 . . ?
C23 C24 H24A 109.5 . . ?
C23 C24 H24B 109.5 . . ?
H24A C24 H24B 109.5 . . ?
C23 C24 H24C 109.5 . . ?
H24A C24 H24C 109.5 . . ?
H24B C24 H24C 109.5 . . ?
C23 C25 H25A 109.5 . . ?
C23 C25 H25B 109.5 . . ?
H25A C25 H25B 109.5 . . ?
C23 C25 H25C 109.5 . . ?
H25A C25 H25C 109.5 . . ?
H25B C25 H25C 109.5 . . ?
C22 C26 C27 112.79(13) . . ?
C22 C26 C28 110.76(13) . . ?
C27 C26 C28 109.37(12) . . ?
C22 C26 H26 107.9 . . ?
C27 C26 H26 107.9 . . ?
C28 C26 H26 107.9 . . ?
C26 C27 H27A 109.5 . . ?
C26 C27 H27B 109.5 . . ?
H27A C27 H27B 109.5 . . ?
C26 C27 H27C 109.5 . . ?
H27A C27 H27C 109.5 . . ?
H27B C27 H27C 109.5 . . ?
C26 C28 H28A 109.5 . . ?
C26 C28 H28B 109.5 . . ?
H28A C28 H28B 109.5 . . ?
C26 C28 H28C 109.5 . . ?
H28A C28 H28C 109.5 . . ?
H28B C28 H28C 109.5 . . ?
O2 C29 C36 110.47(10) . . ?
O2 C29 C30 111.67(10) . . ?
C36 C29 C30 106.70(10) . . ?
O2 C29 S 104.88(8) . . ?
C36 C29 S 114.40(9) . . ?
C30 C29 S 108.81(8) . . ?
O2 C29 Al 43.86(5) . . ?
C36 C29 Al 130.46(8) . . ?
C30 C29 Al 121.71(8) . . ?
S C29 Al 61.12(4) . . ?
C35 C30 C31 119.09(12) . . ?
C35 C30 C29 119.94(11) . . ?
C31 C30 C29 120.90(12) . . ?
C35 C30 K 78.27(8) . 2 ?
C31 C30 K 77.11(7) . 2 ?
C29 C30 K 112.31(8) . 2 ?
C32 C31 C30 120.72(13) . . ?
C32 C31 K 79.36(8) . 2 ?
C30 C31 K 77.50(8) . 2 ?
C32 C31 H31 119.6 . . ?
C30 C31 H31 119.6 . . ?
K C31 H31 113.9 2 . ?
C31 C32 C33 119.80(13) . . ?
C31 C32 K 75.62(8) . 2 ?
C33 C32 K 78.61(8) . 2 ?
C31 C32 H32 120.1 . . ?
C33 C32 H32 120.1 . . ?
K C32 H32 116.4 2 . ?
C34 C33 C32 119.77(13) . . ?
C34 C33 K 77.08(8) . 2 ?
C32 C33 K 76.64(8) . 2 ?
C34 C33 H33 120.1 . . ?
C32 C33 H33 120.1 . . ?
K C33 H33 116.9 2 . ?
C33 C34 C35 120.43(13) . . ?
C33 C34 K 78.24(8) . 2 ?
C35 C34 K 76.23(8) . 2 ?
C33 C34 H34 119.8 . . ?
C35 C34 H34 119.8 . . ?
K C34 H34 116.4 2 . ?
C30 C35 C34 120.18(13) . . ?
C30 C35 K 76.68(7) . 2 ?
C34 C35 K 78.78(8) . 2 ?
C30 C35 H35 119.9 . . ?
C34 C35 H35 119.9 . . ?
K C35 H35 115.2 2 . ?
C41 C36 C37 118.71(13) . . ?
C41 C36 C29 123.46(12) . . ?
C37 C36 C29 117.64(12) . . ?
C38 C37 C36 120.73(14) . . ?
C38 C37 K 90.33(8) . 2 ?
C36 C37 K 81.53(7) . 2 ?
C38 C37 H37 119.6 . . ?
C36 C37 H37 119.6 . . ?
K C37 H37 98.2 2 . ?
C39 C38 C37 120.07(14) . . ?
C39 C38 H38 120 . . ?
C37 C38 H38 120 . . ?
C40 C39 C38 119.71(14) . . ?
C40 C39 H39 120.1 . . ?
C38 C39 H39 120.1 . . ?
C39 C40 C41 120.28(14) . . ?
C39 C40 H40 119.9 . . ?
C41 C40 H40 119.9 . . ?
C36 C41 C40 120.49(14) . . ?
C36 C41 H41 119.8 . . ?
C40 C41 H41 119.8 . . ?
O3 C42 C43 109.19(14) . . ?
O3 C42 H42A 109.8 . . ?
C43 C42 H42A 109.8 . . ?
O3 C42 H42B 109.8 . . ?
C43 C42 H42B 109.8 . . ?
H42A C42 H42B 108.3 . . ?
C42 C43 H43A 109.5 . . ?
C42 C43 H43B 109.5 . . ?
H43A C43 H43B 109.5 . . ?
C42 C43 H43C 109.5 . . ?
H43A C43 H43C 109.5 . . ?
H43B C43 H43C 109.5 . . ?
O3 C44 C45 108.73(15) . . ?
O3 C44 H44A 109.9 . . ?
C45 C44 H44A 109.9 . . ?
O3 C44 H44B 109.9 . . ?
C45 C44 H44B 109.9 . . ?
H44A C44 H44B 108.3 . . ?
C44 C45 H45A 109.5 . . ?
C44 C45 H45B 109.5 . . ?
H45A C45 H45B 109.5 . . ?
C44 C45 H45C 109.5 . . ?
H45A C45 H45C 109.5 . . ?
H45B C45 H45C 109.5 . . ?

loop_
_geom_bond_atom_site_label_1
_geom_bond_atom_site_label_2
_geom_bond_distance
_geom_bond_site_symmetry_2
_geom_bond_publ_flag
K S 3.1027(4) . ?
K C5 3.1189(14) . ?
K C4 3.1346(14) . ?
K C31 3.1866(14) 2_545 ?
K C30 3.1913(12) 2_545 ?
K C35 3.2111(13) 2_545 ?
K C3 3.2286(14) . ?
K C32 3.2330(14) 2_545 ?
K C34 3.2429(15) 2_545 ?
K C6 3.2542(13) . ?
K C33 3.2574(15) 2_545 ?
K C2 3.3467(13) . ?
S C29 1.8785(13) . ?
S Al 2.2904(4) . ?
Si1 O1 1.6434(10) . ?
Si1 N1 1.7297(11) . ?
Si1 C14 1.8587(13) . ?
Si1 C13 1.8615(13) . ?
Si2 O1 1.6440(10) . ?
Si2 N2 1.7328(11) . ?
Si2 C15 1.8655(15) . ?
Si2 C16 1.8728(15) . ?
Al O2 1.7788(9) . ?
Al N1 1.8448(11) . ?
Al N2 1.8476(11) . ?
Al C29 2.5010(13) . ?
O2 C29 1.4027(15) . ?
O3 C44 1.410(2) . ?
O3 C42 1.419(2) . ?
N1 C1 1.4259(16) . ?
N2 C17 1.4434(16) . ?
C1 C2 1.4169(19) . ?
C1 C6 1.4183(18) . ?
C2 C3 1.3995(19) . ?
C2 C7 1.5224(19) . ?
C3 C4 1.385(2) . ?
C3 H3 0.95 . ?
C4 C5 1.386(2) . ?
C4 H4 0.95 . ?
C5 C6 1.3976(19) . ?
C5 H5 0.95 . ?
C6 C10 1.5198(19) . ?
C7 C9 1.526(2) . ?
C7 C8 1.530(2) . ?
C7 H7 1 . ?
C8 H8A 0.98 . ?
C8 H8B 0.98 . ?
C8 H8C 0.98 . ?
C9 H9A 0.98 . ?
C9 H9B 0.98 . ?
C9 H9C 0.98 . ?
C10 C11 1.533(2) . ?
C10 C12 1.5334(19) . ?
C10 H10 1 . ?
C11 H11A 0.98 . ?
C11 H11B 0.98 . ?
C11 H11C 0.98 . ?
C12 H12A 0.98 . ?
C12 H12B 0.98 . ?
C12 H12C 0.98 . ?
C13 H13A 0.98 . ?
C13 H13B 0.98 . ?
C13 H13C 0.98 . ?
C14 H14A 0.98 . ?
C14 H14B 0.98 . ?
C14 H14C 0.98 . ?
C15 H15A 0.98 . ?
C15 H15B 0.98 . ?
C15 H15C 0.98 . ?
C16 H16A 0.98 . ?
C16 H16B 0.98 . ?
C16 H16C 0.98 . ?
C17 C22 1.4155(18) . ?
C17 C18 1.4189(19) . ?
C18 C19 1.3970(19) . ?
C18 C23 1.5211(18) . ?
C19 C20 1.384(2) . ?
C19 H19 0.95 . ?
C20 C21 1.380(2) . ?
C20 H20 0.95 . ?
C21 C22 1.398(2) . ?
C21 H21 0.95 . ?
C22 C26 1.523(2) . ?
C23 C24 1.533(2) . ?
C23 C25 1.5344(19) . ?
C23 H23 1 . ?
C24 H24A 0.98 . ?
C24 H24B 0.98 . ?
C24 H24C 0.98 . ?
C25 H25A 0.98 . ?
C25 H25B 0.98 . ?
C25 H25C 0.98 . ?
C26 C27 1.530(2) . ?
C26 C28 1.536(2) . ?
C26 H26 1 . ?
C27 H27A 0.98 . ?
C27 H27B 0.98 . ?
C27 H27C 0.98 . ?
C28 H28A 0.98 . ?
C28 H28B 0.98 . ?
C28 H28C 0.98 . ?
C29 C36 1.5291(18) . ?
C29 C30 1.5326(17) . ?
C30 C35 1.3890(19) . ?
C30 C31 1.4015(18) . ?
C30 K 3.1914(12) 2 ?
C31 C32 1.3910(19) . ?
C31 K 3.1866(14) 2 ?
C31 H31 0.95 . ?
C32 C33 1.391(2) . ?
C32 K 3.2330(14) 2 ?
C32 H32 0.95 . ?
C33 C34 1.389(2) . ?
C33 K 3.2575(15) 2 ?
C33 H33 0.95 . ?
C34 C35 1.3965(19) . ?
C34 K 3.2430(15) 2 ?
C34 H34 0.95 . ?
C35 K 3.2111(13) 2 ?
C35 H35 0.95 . ?
C36 C41 1.3949(19) . ?
C36 C37 1.3966(19) . ?
C37 C38 1.393(2) . ?
C37 K 3.4835(14) 2 ?
C37 H37 0.95 . ?
C38 C39 1.389(2) . ?
C38 H38 0.95 . ?
C39 C40 1.386(2) . ?
C39 H39 0.95 . ?
C40 C41 1.396(2) . ?
C40 H40 0.95 . ?
C41 H41 0.95 . ?
C42 C43 1.493(3) . ?
C42 H42A 0.99 . ?
C42 H42B 0.99 . ?
C43 H43A 0.98 . ?
C43 H43B 0.98 . ?
C43 H43C 0.98 . ?
C44 C45 1.499(3) . ?
C44 H44A 0.99 . ?
C44 H44B 0.99 . ?
C45 H45A 0.98 . ?
C45 H45B 0.98 . ?
C45 H45C 0.98 . ?
